data_1563424
loop_
_publ_author_name
'Jalilian, Ehsan'
'Lidin, Sven'

_publ_section_title
;
 Dual graphs realized in the compounds di-\m3-4-mercaptopyridine
 catena-di-\m2-iodo-di-\m3-iodo-\m4-iodo penta copper(I) and
 di-\m3-4-mercaptopyridine-di-catena-iodo-di-\m3-iodo tri copper(I)
;
_journal_issue 11
_journal_name_full 'Journal of Solid State Chemistry'
_journal_page_first 2656
_journal_page_last 2661
_journal_paper_doi 10.1016/j.jssc.2010.09.009
_journal_volume 183
_journal_year 2010
_chemical_formula_moiety 'C10 H8 Cu5 I5 N2 S2'
_chemical_formula_sum 'C10 H8 Cu5 I5 N2 S2'
_chemical_formula_weight 1172.6
_space_group_IT_number 88
_space_group_name_Hall 'I 4bw -1bw'
_space_group_name_H-M_alt 'I 41/a :1'
_symmetry_cell_setting tetragonal
_symmetry_space_group_name_Hall 'I 4bw -1bw'
_symmetry_space_group_name_H-M 'I 41/a :1'
_cell_angle_alpha 90
_cell_angle_beta 90
_cell_angle_gamma 90
_cell_formula_units_Z 8
_cell_length_a 19.0120(4)
_cell_length_b 19.0120(4)
_cell_length_c 11.7253(4)
_cell_measurement_reflns_used 21510
_cell_measurement_temperature 100
_cell_measurement_theta_max 34.4276
_cell_measurement_theta_min 3.6094
_cell_volume 4238.18(19)
_computing_cell_refinement '<i>CrysAlis RED</i> (Oxford Diffraction, 2008)'
_computing_data_collection '<i>CrysAlis CCD</i> (Oxford Diffraction, 2008)'
_computing_data_reduction '<i>CrysAlis RED</i> (Oxford Diffraction, 2008)'
_computing_molecular_graphics '<i>Diamond</i> (Brandenburg, 1999)'
_computing_publication_material '<i>Jana2000</i> (Petricek, Dusek & Palatinus, 2000)'
_computing_structure_refinement '<i>Jana2000</i> (Petricek, Dusek & Palatinus, 2000)'
_computing_structure_solution '<i>Superflip</i> (Oszlanyi & Suto, 2004)'
_diffrn_ambient_temperature 100
_diffrn_detector_area_resol_mean 16.5467
_diffrn_measured_fraction_theta_full 0.99
_diffrn_measured_fraction_theta_max 0.98
_diffrn_measurement_device_type 'Excalibur3 with Sapphire-3 CCD detector'
_diffrn_measurement_method '\w scans'
_diffrn_radiation_monochromator graphite
_diffrn_radiation_source 'Enhance (Mo) X-ray source'
_diffrn_radiation_type 'Mo K\a'
_diffrn_radiation_wavelength 0.71069
_diffrn_reflns_av_R_equivalents 0.0708
_diffrn_reflns_av_sigmaI/netI 0.0438
_diffrn_reflns_limit_h_max 29
_diffrn_reflns_limit_h_min -29
_diffrn_reflns_limit_k_max 30
_diffrn_reflns_limit_k_min -30
_diffrn_reflns_limit_l_max 18
_diffrn_reflns_limit_l_min -17
_diffrn_reflns_number 75536
_diffrn_reflns_theta_full 34.52
_diffrn_reflns_theta_max 34.52
_diffrn_reflns_theta_min 3.65
_diffrn_standards_interval_count .
_diffrn_standards_interval_time .
_diffrn_standards_number 0
_exptl_absorpt_coefficient_mu 12.415
_exptl_absorpt_correction_T_max 0.383
_exptl_absorpt_correction_T_min 0.208
_exptl_absorpt_correction_type gaussian
_exptl_absorpt_process_details '<i>CrysAlis RED</i> (Oxford Diffraction, 2008)'
_exptl_crystal_colour Colorless
_exptl_crystal_density_diffrn 3.67413
_exptl_crystal_description Flake
_exptl_crystal_F_000 4192
_exptl_crystal_size_max 0.2049
_exptl_crystal_size_mid 0.1449
_exptl_crystal_size_min 0.1248
_refine_diff_density_max 2.90
_refine_diff_density_min -2.38
_refine_ls_extinction_coef 848(59)
_refine_ls_extinction_method 'B-C type 1 Gaussian isotropic (Becker & Coppens, 1974)'
_refine_ls_goodness_of_fit_gt 1.64
_refine_ls_goodness_of_fit_ref 1.44
_refine_ls_hydrogen_treatment constr
_refine_ls_number_parameters 116
_refine_ls_number_reflns 4407
_refine_ls_R_factor_all 0.0693
_refine_ls_R_factor_gt 0.0360
_refine_ls_shift/su_max 0.0161
_refine_ls_shift/su_mean 0.0008
_refine_ls_structure_factor_coef Fsqd
_refine_ls_weighting_details w=1/(\s^2^(I)+0.0004I^2^)
_refine_ls_weighting_scheme sigma
_refine_ls_wR_factor_gt 0.0667
_refine_ls_wR_factor_ref 0.0708
_reflns_number_gt 3021
_reflns_number_total 4407
_reflns_threshold_expression I>3\s(I)
_cod_data_source_file 4mercaptoI.cif
_cod_data_source_block (I)
_cod_original_sg_symbol_H-M 'I 41/a'
_cod_database_code 1563424

loop_
_symmetry_equiv_pos_site_id
_symmetry_equiv_pos_as_xyz
1 x,y,z
2 -y,1/2+x,1/4+z
3 -x,-y,z
4 y,1/2-x,1/4+z
5 -x,1/2-y,1/4-z
6 y,-x,-z
7 x,1/2+y,1/4-z
8 -y,x,-z
9 1/2+x,1/2+y,1/2+z
10 1/2-y,x,3/4+z
11 1/2-x,1/2-y,1/2+z
12 1/2+y,-x,3/4+z
13 1/2-x,-y,3/4-z
14 1/2+y,1/2-x,1/2-z
15 1/2+x,y,3/4-z
16 1/2-y,1/2+x,1/2-z

loop_
_atom_site_label
_atom_site_type_symbol
_atom_site_fract_x
_atom_site_fract_y
_atom_site_fract_z
_atom_site_adp_type
_atom_site_U_iso_or_equiv
_atom_site_symmetry_multiplicity
_atom_site_occupancy
_atom_site_calc_flag
_atom_site_refinement_flags
_atom_site_disorder_assembly
_atom_site_disorder_group
I1 I 0.448655(14) 0.404097(14) 0.87012(3) Uani 0.01331(8) 16 1 d . . .
I2 I 0.698266(15) 0.659311(15) 0.58730(3) Uani 0.01543(8) 16 1 d . . .
I3 I 0.75 0.5 0.375 Uani 0.01983(12) 8 1 d . . .
Cu1 Cu 0.62881(3) 0.55066(3) 0.50232(6) Uani 0.0254(2) 16 1 d . . .
Cu2 Cu 0.5 0.5 0.73047(7) Uani 0.0144(2) 8 1 d . . .
Cu3 Cu 0.60082(5) 0.18518(6) 0.51556(9) Uani 0.0265(3) 16 0.860(3) d . . .
Cu3b Cu 0.5867(3) 0.1571(4) 0.5536(6) Uani 0.0265(3) 16 0.140(3) d . . .
S1 S 0.58879(6) 0.46082(5) 0.61112(10) Uani 0.0112(3) 16 1 d . . .
N1 N 0.7588(2) 0.3800(2) 0.8421(4) Uani 0.0225(13) 16 1 d . . .
C1 C 0.6978(3) 0.3462(3) 0.8362(5) Uani 0.0255(15) 16 1 d . . .
C2 C 0.6449(2) 0.3689(3) 0.7661(4) Uani 0.0211(14) 16 1 d . . .
C3 C 0.6545(2) 0.4294(2) 0.7013(4) Uani 0.0123(11) 16 1 d . . .
C4 C 0.7193(2) 0.4631(3) 0.7086(4) Uani 0.0229(15) 16 1 d . . .
C5 C 0.7701(3) 0.4384(3) 0.7811(5) Uani 0.0275(16) 16 1 d . . .
H1 H 0.69031 0.303257 0.884027 Uiso 0.0306 16 1 d . . .
H2 H 0.599637 0.342187 0.761476 Uiso 0.0253 16 1 d . . .
H4 H 0.728848 0.505596 0.660775 Uiso 0.0275 16 1 d . . .
H5 H 0.815826 0.464094 0.788484 Uiso 0.033 16 1 d . . .

loop_
_atom_site_aniso_label
_atom_site_aniso_type_symbol
_atom_site_aniso_U_11
_atom_site_aniso_U_22
_atom_site_aniso_U_33
_atom_site_aniso_U_12
_atom_site_aniso_U_13
_atom_site_aniso_U_23
I1 I 0.01276(12) 0.01285(13) 0.01433(15) -0.00063(10) 0.00050(11) 0.00058(11)
I2 I 0.01185(13) 0.01448(13) 0.01996(16) -0.00097(11) 0.00258(11) -0.00461(11)
I3 I 0.0172(2) 0.0179(2) 0.0244(2) -0.00361(16) 0.00229(18) -0.00849(18)
Cu1 Cu 0.0250(3) 0.0212(3) 0.0299(4) -0.0078(2) -0.0143(3) 0.0120(3)
Cu2 Cu 0.0120(3) 0.0142(4) 0.0170(4) 0.0024(3) 0 0
Cu3 Cu 0.0184(4) 0.0319(6) 0.0291(5) 0.0034(3) -0.0049(3) -0.0126(4)
Cu3b Cu 0.0184(4) 0.0319(6) 0.0291(5) 0.0034(3) -0.0049(3) -0.0126(4)
S1 S 0.0107(5) 0.0111(4) 0.0118(6) 0.0008(3) -0.0007(4) 0.0011(4)
N1 N 0.0162(19) 0.029(2) 0.022(2) -0.0021(17) -0.0048(17) 0.0108(18)
C1 C 0.018(2) 0.027(3) 0.032(3) 0.000(2) -0.002(2) 0.019(2)
C2 C 0.014(2) 0.023(2) 0.026(3) -0.0031(17) -0.0061(19) 0.011(2)
C3 C 0.0111(18) 0.0128(19) 0.013(2) 0.0023(15) 0.0028(16) -0.0022(16)
C4 C 0.017(2) 0.027(3) 0.025(3) -0.0030(19) -0.0073(19) 0.012(2)
C5 C 0.016(2) 0.031(3) 0.036(3) -0.006(2) -0.009(2) 0.015(2)

loop_
_atom_type_symbol
_atom_type_scat_dispersion_real
_atom_type_scat_dispersion_imag
_atom_type_scat_source
I -0.474 1.812 'International Tables Vol C Tables  4.2.6.8 and 6.1.1.1'
Cu 0.320 1.265 'International Tables Vol C Tables  4.2.6.8 and 6.1.1.1'
S 0.125 0.123 'International Tables Vol C Tables  4.2.6.8 and 6.1.1.1'
C 0.003 0.002 'International Tables Vol C Tables  4.2.6.8 and 6.1.1.1'
N 0.006 0.003 'International Tables Vol C Tables  4.2.6.8 and 6.1.1.1'
H 0.000 0.000 'International Tables Vol C Tables  4.2.6.8 and 6.1.1.1'

loop_
_geom_angle_atom_site_label_1
_geom_angle_atom_site_label_2
_geom_angle_atom_site_label_3
_geom_angle_site_symmetry_1
_geom_angle_site_symmetry_2
_geom_angle_site_symmetry_3
_geom_angle
_geom_angle_publ_flag
Cu2 I1 Cu3 . . 5_656 102.28(3) no
Cu2 I1 Cu3b . . 5_656 85.03(16) no
Cu1 I2 Cu3 . . 7_556 92.42(3) no
Cu1 I2 Cu3 . . 8_656 85.50(3) no
Cu1 I2 Cu3b . . 7_556 75.75(16) no
Cu3 I2 Cu3 7_556 . 8_656 161.25(3) no
Cu3 I2 Cu3 8_656 . 7_556 161.25(3) no
Cu1 I3 Cu1 . . 13_665 180 no
Cu1 I3 Cu3 . . 12_564 96.96(3) no
Cu1 I3 Cu3 . . 8_656 83.04(3) no
Cu1 I3 Cu3b . . 12_564 80.46(15) no
Cu1 I3 Cu3b . . 8_656 99.54(15) no
Cu1 I3 Cu1 13_665 . . 180 no
Cu1 I3 Cu3 13_665 . 12_564 83.04(3) no
Cu1 I3 Cu3 13_665 . 8_656 96.96(3) no
Cu1 I3 Cu3b 13_665 . 12_564 99.54(15) no
Cu1 I3 Cu3b 13_665 . 8_656 80.46(15) no
Cu3 I3 Cu3 12_564 . 8_656 180 no
Cu3 I3 Cu3 8_656 . 12_564 180 no
I2 Cu1 I3 . . . 93.23(2) no
I2 Cu1 S1 . . . 122.99(4) no
I2 Cu1 S1 . . 8_656 110.15(4) no
I3 Cu1 S1 . . . 107.79(4) no
I3 Cu1 S1 . . 8_656 113.44(4) no
S1 Cu1 S1 . . 8_656 108.51(5) no
S1 Cu1 S1 8_656 . . 108.51(5) no
I1 Cu2 I1 . . 3_665 103.26(3) no
I1 Cu2 S1 . . . 114.99(3) no
I1 Cu2 S1 . . 3_665 109.13(3) no
I1 Cu2 I1 3_665 . . 103.26(3) no
I1 Cu2 S1 3_665 . . 109.13(3) no
I1 Cu2 S1 3_665 . 3_665 114.99(3) no
S1 Cu2 S1 . . 3_665 105.64(5) no
S1 Cu2 S1 3_665 . . 105.64(5) no
I1 Cu3 I2 5_656 . 6_566 114.68(4) no
I1 Cu3 I2 5_656 . 7_546 124.36(4) no
I1 Cu3 I3 5_656 . 2_645 110.80(3) no
I1 Cu3 Cu3b 5_656 . . 76.1(5) no
I2 Cu3 I2 6_566 . 7_546 98.99(3) no
I2 Cu3 I3 6_566 . 2_645 97.56(4) no
I2 Cu3 Cu3b 6_566 . . 169.2(5) no
I2 Cu3 I2 7_546 . 6_566 98.99(3) no
I2 Cu3 I3 7_546 . 2_645 106.75(4) no
I2 Cu3 Cu3b 7_546 . . 73.9(5) no
I3 Cu3 Cu3b 2_645 . . 77.3(5) no
I1 Cu3b I2 5_656 . 7_546 132.4(3) no
I1 Cu3b I3 5_656 . 2_645 115.2(2) no
I1 Cu3b Cu3 5_656 . . 86.6(5) no
I2 Cu3b I3 7_546 . 2_645 111.8(3) no
I2 Cu3b Cu3 7_546 . . 89.3(5) no
I3 Cu3b Cu3 2_645 . . 86.2(5) no
Cu1 S1 Cu1 . . 6_566 110.00(5) no
Cu1 S1 Cu2 . . . 110.05(5) no
Cu1 S1 C3 . . . 111.06(15) no
Cu1 S1 Cu1 6_566 . . 110.00(5) no
Cu1 S1 Cu2 6_566 . . 111.17(5) no
Cu1 S1 C3 6_566 . . 109.01(15) no
Cu2 S1 C3 . . . 105.47(15) no
C1 N1 C5 . . . 121.0(4) no
N1 C1 C2 . . . 121.3(5) no
N1 C1 H1 . . . 119.3 no
C2 C1 H1 . . . 119.3 no
C1 C2 C3 . . . 119.5(4) no
C1 C2 H2 . . . 120.3 no
C3 C2 H2 . . . 120.3 no
S1 C3 C2 . . . 121.3(3) no
S1 C3 C4 . . . 121.0(3) no
C2 C3 C4 . . . 117.7(4) no
C3 C4 C5 . . . 120.3(5) no
C3 C4 H4 . . . 119.8 no
C5 C4 H4 . . . 119.8 no
N1 C5 C4 . . . 120.1(5) no
N1 C5 H5 . . . 119.9 no
C4 C5 H5 . . . 119.9 no

loop_
_geom_bond_atom_site_label_1
_geom_bond_atom_site_label_2
_geom_bond_site_symmetry_1
_geom_bond_site_symmetry_2
_geom_bond_distance
_geom_bond_publ_flag
I1 Cu2 . . 2.6379(6) no
I1 Cu3 . 5_656 2.5093(11) no
I1 Cu3b . 5_656 2.440(7) no
I2 Cu1 . . 2.6465(7) no
I2 Cu3 . 7_556 2.5789(10) no
I2 Cu3 . 8_656 2.7571(11) no
I2 Cu3b . 7_556 2.477(6) no
I3 Cu1 . . 2.9095(7) no
I3 Cu1 . 13_665 2.9095(7) no
I3 Cu3 . 12_564 2.6152(10) no
I3 Cu3 . 8_656 2.6152(10) no
I3 Cu3b . 12_564 2.557(7) no
I3 Cu3b . 8_656 2.557(7) no
Cu1 S1 . . 2.2636(12) no
Cu1 S1 . 8_656 2.2799(12) no
Cu2 S1 . . 2.3158(12) no
Cu2 S1 . 3_665 2.3158(12) no
S1 C3 . . 1.743(4) no
N1 C1 . . 1.329(7) no
N1 C5 . . 1.338(7) no
C1 C2 . . 1.369(7) no
C1 H1 . . 1.000 no
C2 C3 . . 1.391(7) no
C2 H2 . . 1.000 no
C3 C4 . . 1.391(6) no
C4 C5 . . 1.370(7) no
C4 H4 . . 1.000 no
C5 H5 . . 1.000 no

_cod_database_fobs_code 1563424
